data_4021144
loop_
_publ_author_name
'Julien Beignet'
'James Tiernan'
'Chang H. Woo'
'Benson M. Kariuki'
'Liam R. Cox'

_publ_section_title
;
 Stereoselective Synthesis of Allyl-C-mannosyl Compounds:
 Use of a Temporary Silicon Connection in
 Intramolecular Allylation Strategies with Allylsilanes
;
_journal_name_full 'Journal of Organic Chemistry'
_journal_page_first 6341
_journal_page_last 6356
_journal_paper_doi 10.1021/jo049061w
_journal_volume 69
_journal_year 2004
_chemical_formula_moiety 'C15 H22 O10'
_chemical_formula_sum 'C15 H22 O10'
_chemical_formula_weight 362.33
_space_group_IT_number 19
_symmetry_cell_setting orthorhombic
_symmetry_space_group_name_Hall 'P 2ac 2ab'
_symmetry_space_group_name_H-M 'P 21 21 21'
_cell_angle_alpha 90.00
_cell_angle_beta 90.00
_cell_angle_gamma 90.00
_cell_formula_units_Z 4
_cell_length_a 5.73530(10)
_cell_length_b 9.29410(10)
_cell_length_c 34.0620(5)
_cell_measurement_temperature 296(2)
_cell_volume 1815.66(5)
_diffrn_ambient_temperature 296(2)
_exptl_crystal_density_diffrn 1.325
_cod_depositor_comments
;
The following automatic conversions were performed:
'_symmetry_cell_setting' value 'Orthorhombic' changed to 'orthorhombic'
according to '/home/saulius/struct/CIF-dictionaries/cif_core.dic'
dictionary named 'cif_core.dic' version 2.4.1 from 2010-06-29.

Automatic conversion script
Id: cif_fix_enum 1527 2010-12-29 10:47:43Z saulius 
;
_cod_database_code 4021144

loop_
_symmetry_equiv_pos_as_xyz
'x, y, z'
'-x+1/2, -y, z+1/2'
'-x, y+1/2, -z+1/2'
'x+1/2, -y+1/2, -z'

loop_
_atom_site_label
_atom_site_type_symbol
_atom_site_fract_x
_atom_site_fract_y
_atom_site_fract_z
_atom_site_U_iso_or_equiv
_atom_site_adp_type
_atom_site_occupancy
_atom_site_symmetry_multiplicity
_atom_site_calc_flag
_atom_site_refinement_flags
_atom_site_disorder_assembly
_atom_site_disorder_group
C1 C 1.0267(4) 0.7470(2) 0.19511(6) 0.0454(5) Uani 1 1 d . . .
H1 H 1.0401 0.8151 0.2169 0.054 Uiso 1 1 calc R . .
C2 C 0.8329(4) 0.6396(3) 0.20354(7) 0.0524(6) Uani 1 1 d . . .
H2 H 0.6983 0.6862 0.2159 0.063 Uiso 1 1 calc R . .
C3 C 0.7054(4) 0.6453(3) 0.13692(7) 0.0506(5) Uani 1 1 d . . .
H3 H 0.5826 0.7131 0.1446 0.061 Uiso 1 1 calc R . .
C4 C 0.9202(4) 0.7298(3) 0.12429(6) 0.0448(5) Uani 1 1 d . . .
H4 H 1.0471 0.6642 0.1172 0.054 Uiso 1 1 calc R . .
C5 C 0.9947(4) 0.8283(2) 0.15690(6) 0.0450(5) Uani 1 1 d . . .
H5 H 0.8743 0.9019 0.1606 0.054 Uiso 1 1 calc R . .
C6 C 1.1817(5) 0.5286(3) 0.21662(8) 0.0595(6) Uani 1 1 d . . .
C7 C 1.2244(5) 0.3943(3) 0.19232(9) 0.0647(7) Uani 1 1 d . . .
H7A H 1.1304 0.3977 0.1690 0.078 Uiso 1 1 calc R . .
H7B H 1.1837 0.3108 0.2074 0.078 Uiso 1 1 calc R . .
H7C H 1.3860 0.3895 0.1851 0.078 Uiso 1 1 calc R . .
C8 C 1.3088(7) 0.6406(5) 0.27447(9) 0.0844(10) Uani 1 1 d . . .
H8A H 1.4237 0.6310 0.2948 0.101 Uiso 1 1 calc R . .
H8B H 1.1565 0.6463 0.2861 0.101 Uiso 1 1 calc R . .
H8C H 1.3387 0.7265 0.2597 0.101 Uiso 1 1 calc R . .
C9 C 0.6120(5) 0.5465(4) 0.10535(8) 0.0607(6) Uani 1 1 d . . .
H9A H 0.4958 0.4820 0.1162 0.073 Uiso 1 1 calc . . .
H9B H 0.5406 0.6021 0.0845 0.073 Uiso 1 1 calc . . .
C10 C 0.7781(6) 0.3871(3) 0.05907(8) 0.0665(7) Uani 1 1 d . . .
C11 C 0.9950(8) 0.3214(5) 0.04503(12) 0.0951(11) Uani 1 1 d . . .
H11A H 1.0534 0.2561 0.0645 0.114 Uiso 1 1 calc R . .
H11B H 1.1086 0.3952 0.0402 0.114 Uiso 1 1 calc R . .
H11C H 0.9652 0.2698 0.0211 0.114 Uiso 1 1 calc R . .
C12 C 0.9879(8) 0.8171(4) 0.05873(8) 0.0801(10) Uani 1 1 d . . .
C13 C 0.8749(12) 0.8990(6) 0.02662(11) 0.127(2) Uani 1 1 d . . .
H13A H 0.7375 0.9457 0.0365 0.152 Uiso 1 1 calc R . .
H13B H 0.8327 0.8344 0.0058 0.152 Uiso 1 1 calc R . .
H13C H 0.9814 0.9701 0.0168 0.152 Uiso 1 1 calc R . .
C14 C 1.2002(5) 1.0335(3) 0.13309(7) 0.0538(6) Uani 1 1 d . . .
C15 C 1.4281(6) 1.0830(4) 0.11785(10) 0.0728(8) Uani 1 1 d . . .
H15A H 1.4354 1.0661 0.0901 0.087 Uiso 1 1 calc R . .
H15B H 1.5511 1.0311 0.1307 0.087 Uiso 1 1 calc R . .
H15C H 1.4455 1.1841 0.1229 0.087 Uiso 1 1 calc R . .
O1 O 0.7667(3) 0.55990(19) 0.17004(5) 0.0534(4) Uani 1 1 d . . .
O2 O 1.2267(3) 0.65580(18) 0.19414(5) 0.0474(4) Uani 1 1 d . . .
O3 O 0.9416(3) 0.5432(2) 0.22916(5) 0.0598(5) Uani 1 1 d . . .
O4 O 1.3197(4) 0.5188(3) 0.24908(6) 0.0777(6) Uani 1 1 d . . .
O5 O 0.8072(4) 0.4662(3) 0.09055(7) 0.0752(6) Uani 1 1 d . . .
O6 O 0.5863(6) 0.3655(5) 0.04602(9) 0.1230(12) Uani 1 1 d . . .
O7 O 0.8504(3) 0.8153(2) 0.09077(5) 0.0578(5) Uani 1 1 d . . .
O8 O 1.1775(7) 0.7596(6) 0.05858(8) 0.1386(16) Uani 1 1 d . . .
O9 O 1.2113(3) 0.89855(17) 0.14683(5) 0.0500(4) Uani 1 1 d . . .
O10 O 1.0220(4) 1.1032(2) 0.13336(9) 0.0854(7) Uani 1 1 d . . .

loop_
_atom_site_aniso_label
_atom_site_aniso_U_11
_atom_site_aniso_U_22
_atom_site_aniso_U_33
_atom_site_aniso_U_23
_atom_site_aniso_U_13
_atom_site_aniso_U_12
C1 0.0378(10) 0.0661(12) 0.0322(10) 0.0005(9) 0.0031(8) 0.0022(9)
C2 0.0342(11) 0.0849(15) 0.0380(11) 0.0049(11) 0.0067(8) 0.0004(10)
C3 0.0380(11) 0.0722(13) 0.0418(11) 0.0025(10) -0.0021(9) 0.0064(10)
C4 0.0389(10) 0.0624(11) 0.0331(10) 0.0018(9) -0.0013(8) 0.0054(9)
C5 0.0383(11) 0.0614(11) 0.0353(10) -0.0010(9) 0.0036(8) 0.0067(9)
C6 0.0429(12) 0.0861(17) 0.0494(13) 0.0209(12) 0.0020(10) -0.0058(12)
C7 0.0601(16) 0.0650(13) 0.0691(17) 0.0097(13) 0.0060(14) 0.0035(12)
C8 0.083(2) 0.128(3) 0.0430(13) 0.0025(16) -0.0038(14) -0.028(2)
C9 0.0411(12) 0.0895(17) 0.0514(13) -0.0028(13) -0.0082(10) -0.0050(11)
C10 0.0759(19) 0.0796(15) 0.0441(12) -0.0019(12) -0.0056(13) -0.0079(15)
C11 0.097(3) 0.104(2) 0.085(2) -0.021(2) 0.002(2) 0.012(2)
C12 0.108(3) 0.100(2) 0.0331(13) 0.0045(14) 0.0052(15) 0.001(2)
C13 0.198(6) 0.137(3) 0.0448(17) 0.025(2) -0.025(3) -0.006(4)
C14 0.0546(13) 0.0601(12) 0.0465(12) -0.0004(10) -0.0006(10) 0.0057(11)
C15 0.0659(17) 0.0804(17) 0.0721(18) 0.0181(15) 0.0017(14) -0.0110(14)
O1 0.0413(8) 0.0749(9) 0.0441(9) 0.0073(7) -0.0033(7) -0.0052(7)
O2 0.0345(8) 0.0676(9) 0.0401(8) 0.0121(7) 0.0030(6) -0.0001(6)
O3 0.0407(9) 0.0968(13) 0.0421(8) 0.0217(9) 0.0024(7) -0.0088(9)
O4 0.0604(11) 0.1131(16) 0.0596(11) 0.0279(12) -0.0125(10) -0.0077(11)
O5 0.0618(11) 0.0931(13) 0.0706(12) -0.0295(11) -0.0183(10) 0.0105(11)
O6 0.094(2) 0.182(3) 0.093(2) -0.055(2) -0.0285(16) -0.002(2)
O7 0.0644(12) 0.0759(10) 0.0332(8) 0.0061(7) -0.0048(7) 0.0068(8)
O8 0.125(3) 0.230(4) 0.0607(15) 0.032(2) 0.0443(17) 0.053(3)
O9 0.0433(8) 0.0616(8) 0.0452(8) 0.0059(7) 0.0023(7) 0.0019(7)
O10 0.0694(14) 0.0670(10) 0.120(2) 0.0156(13) 0.0145(14) 0.0130(10)

loop_
_geom_bond_atom_site_label_1
_geom_bond_atom_site_label_2
_geom_bond_distance
_geom_bond_site_symmetry_2
_geom_bond_publ_flag
C1 O2 1.426(3) . ?
C1 C5 1.516(3) . ?
C1 C2 1.521(3) . ?
C2 O3 1.398(3) . ?
C2 O1 1.413(3) . ?
C3 O1 1.424(3) . ?
C3 C9 1.512(4) . ?
C3 C4 1.522(3) . ?
C4 O7 1.448(3) . ?
C4 C5 1.502(3) . ?
C5 O9 1.445(3) . ?
C6 O4 1.363(3) . ?
C6 O2 1.432(3) . ?
C6 O3 1.448(3) . ?
C6 C7 1.517(4) . ?
C8 O4 1.426(5) . ?
C9 O5 1.437(4) . ?
C10 O6 1.203(4) . ?
C10 O5 1.311(4) . ?
C10 C11 1.466(5) . ?
C12 O8 1.212(5) . ?
C12 O7 1.347(4) . ?
C12 C13 1.482(5) . ?
C14 O10 1.210(4) . ?
C14 O9 1.340(3) . ?
C14 C15 1.480(4) . ?

loop_
_cod_related_entry_id
_cod_related_entry_database
_cod_related_entry_code
1 ChemSpider 8626697
